data_1503207
loop_
_publ_author_name
'Bae, Ju-Yeon'
'Lee, Hyo-Jun'
'Youn, Seok-Ho'
'Kwon, Su-Hyun'
'Cho, Chang-Woo'

_publ_section_title
;
 Organocatalytic asymmetric synthesis of chiral pyrrolizines by cascade
 conjugate addition-aldol reactions.
;
_journal_issue 19
_journal_name_full 'Organic letters'
_journal_page_first 4352
_journal_page_last 4355
_journal_paper_doi 10.1021/ol101811c
_journal_volume 12
_journal_year 2010
_chemical_absolute_configuration ad
_chemical_formula_moiety 'C10 H10 Br2 Cl3 N O2'
_chemical_formula_sum 'C10 H10 Br2 Cl3 N O2'
_chemical_formula_weight 442.36
_chemical_name_systematic
; 
 ? 
;
_space_group_IT_number 19
_symmetry_cell_setting orthorhombic
_symmetry_space_group_name_Hall 'P 2ac 2ab'
_symmetry_space_group_name_H-M 'P 21 21 21'
_atom_sites_solution_hydrogens geom
_atom_sites_solution_primary direct
_atom_sites_solution_secondary difmap
_audit_creation_method SHELXTL
_cell_angle_alpha 90.00
_cell_angle_beta 90.00
_cell_angle_gamma 90.00
_cell_formula_units_Z 4
_cell_length_a 8.5730(4)
_cell_length_b 9.9838(4)
_cell_length_c 16.5361(7)
_cell_measurement_reflns_used 4402
_cell_measurement_temperature 200(2)
_cell_measurement_theta_max 28.08
_cell_measurement_theta_min 2.38
_cell_volume 1415.34(11)
_computing_cell_refinement 'Bruker SAINT'
_computing_data_collection 'Bruker SMART'
_computing_data_reduction 'Bruker SAINT'
_computing_molecular_graphics 'Bruker SHELXTL'
_computing_publication_material 'Bruker SHELXTL'
_computing_structure_refinement 'Bruker SHELXTL'
_computing_structure_solution 'Bruker SHELXTL'
_diffrn_ambient_temperature 200(2)
_diffrn_measured_fraction_theta_full 0.996
_diffrn_measured_fraction_theta_max 0.996
_diffrn_measurement_device_type 'CCD area detector'
_diffrn_measurement_method 'phi and omega scans'
_diffrn_radiation_monochromator graphite
_diffrn_radiation_source 'fine-focus sealed tube'
_diffrn_radiation_type MoK\a
_diffrn_radiation_wavelength 0.71073
_diffrn_reflns_av_R_equivalents 0.0626
_diffrn_reflns_av_sigmaI/netI 0.0943
_diffrn_reflns_limit_h_max 10
_diffrn_reflns_limit_h_min -11
_diffrn_reflns_limit_k_max 13
_diffrn_reflns_limit_k_min -13
_diffrn_reflns_limit_l_max 15
_diffrn_reflns_limit_l_min -21
_diffrn_reflns_number 10228
_diffrn_reflns_theta_full 28.29
_diffrn_reflns_theta_max 28.29
_diffrn_reflns_theta_min 2.38
_diffrn_standards_decay_% <2.0
_exptl_absorpt_coefficient_mu 6.285
_exptl_absorpt_correction_T_max 0.412
_exptl_absorpt_correction_T_min 0.265
_exptl_absorpt_correction_type multi-scan
_exptl_absorpt_process_details 'Bruker SADABS'
_exptl_crystal_colour colorless
_exptl_crystal_density_diffrn 2.076
_exptl_crystal_density_method 'not measured'
_exptl_crystal_description block
_exptl_crystal_F_000 856
_exptl_crystal_size_max 0.22
_exptl_crystal_size_mid 0.18
_exptl_crystal_size_min 0.14
_refine_diff_density_max 1.041
_refine_diff_density_min -1.069
_refine_diff_density_rms 0.192
_refine_ls_abs_structure_details 'Flack H D (1983), Acta Cryst. A39, 876-881'
_refine_ls_abs_structure_Flack 0.012(13)
_refine_ls_extinction_method none
_refine_ls_goodness_of_fit_ref 1.100
_refine_ls_hydrogen_treatment constr
_refine_ls_matrix_type full
_refine_ls_number_parameters 166
_refine_ls_number_reflns 3507
_refine_ls_number_restraints 0
_refine_ls_restrained_S_all 1.100
_refine_ls_R_factor_all 0.0716
_refine_ls_R_factor_gt 0.0384
_refine_ls_shift/su_max 0.001
_refine_ls_shift/su_mean 0.000
_refine_ls_structure_factor_coef Fsqd
_refine_ls_weighting_details 'calc w=1/[\s^2^(Fo^2^)+(0.0000P)^2^+0.2394P] where P=(Fo^2^+2Fc^2^)/3'
_refine_ls_weighting_scheme calc
_refine_ls_wR_factor_gt 0.0586
_refine_ls_wR_factor_ref 0.0857
_reflns_number_gt 2537
_reflns_number_total 3507
_reflns_threshold_expression >2sigma(I)
_cod_data_source_file ol101811c_si_001.cif
_cod_data_source_block ccw-ma
_cod_depositor_comments
;
The following automatic conversions were performed:

'_symmetry_cell_setting' value 'Orthorhombic' changed to
'orthorhombic' according to
/home/saulius/struct/CIF-dictionaries/cif_core.dic dictionary named
'cif_core.dic' version 2.4.2 from
2011-04-26.

'_exptl_absorpt_correction_type' value 'Multi-scan'
changed to 'multi-scan' according to
/home/saulius/struct/CIF-dictionaries/cif_core.dic dictionary named
'cif_core.dic' version 2.4.2 from 2011-04-26.

Automatic conversion script
Id: cif_fix_values 1715 2011-07-08 13:25:40Z adriana 
;
_cod_original_sg_symbol_H-M P2(1)2(1)2(1)
_cod_database_code 1503207

loop_
_symmetry_equiv_pos_as_xyz
'x, y, z'
'-x+1/2, -y, z+1/2'
'-x, y+1/2, -z+1/2'
'x+1/2, -y+1/2, -z'

loop_
_atom_site_label
_atom_site_type_symbol
_atom_site_fract_x
_atom_site_fract_y
_atom_site_fract_z
_atom_site_U_iso_or_equiv
_atom_site_adp_type
_atom_site_occupancy
_atom_site_symmetry_multiplicity
_atom_site_calc_flag
_atom_site_refinement_flags
Br1 Br 0.16146(8) 0.79438(6) -0.07986(4) 0.03143(18) Uani 1 1 d .
Br2 Br 0.19793(8) 1.09618(6) 0.03832(4) 0.03105(18) Uani 1 1 d .
N1 N 0.2271(5) 0.6996(4) 0.0791(3) 0.0168(10) Uani 1 1 d .
C1 C 0.2029(7) 0.8083(5) 0.0299(4) 0.0219(13) Uani 1 1 d .
C2 C 0.2242(7) 0.9194(5) 0.0763(4) 0.0225(14) Uani 1 1 d .
C3 C 0.2602(6) 0.8826(5) 0.1557(4) 0.0174(13) Uani 1 1 d .
H3 H 0.2803 0.9404 0.2001 0.021 Uiso 1 1 calc R
C4 C 0.2603(6) 0.7437(5) 0.1557(4) 0.0147(13) Uani 1 1 d .
C5 C 0.2798(6) 0.6292(5) 0.2121(4) 0.0203(14) Uani 1 1 d .
O1 O 0.4249(4) 0.6185(4) 0.2506(3) 0.0220(10) Uani 1 1 d .
H1 H 0.4635 0.6953 0.2566 0.033 Uiso 1 1 calc R
C6 C 0.1499(8) 0.6354(5) 0.2798(4) 0.0255(15) Uani 1 1 d .
Cl1 Cl 0.1866(2) 0.77644(15) 0.34371(10) 0.0353(4) Uani 1 1 d .
Cl2 Cl 0.1548(2) 0.49057(15) 0.34158(10) 0.0316(4) Uani 1 1 d .
Cl3 Cl -0.03692(18) 0.65278(16) 0.23700(11) 0.0314(4) Uani 1 1 d .
C7 C 0.2540(6) 0.5028(6) 0.1555(4) 0.0198(14) Uani 1 1 d .
H7 H 0.1591 0.4533 0.1739 0.024 Uiso 1 1 calc R
C8 C 0.3935(7) 0.4072(6) 0.1559(4) 0.0245(14) Uani 1 1 d .
H8A H 0.3768 0.3367 0.1147 0.029 Uiso 1 1 calc R
H8B H 0.4887 0.4575 0.1409 0.029 Uiso 1 1 calc R
O2 O 0.4168(5) 0.3454(4) 0.2333(3) 0.0291(11) Uani 1 1 d .
H2 H 0.4533 0.4020 0.2658 0.044 Uiso 1 1 calc R
C9 C 0.2272(7) 0.5541(5) 0.0687(4) 0.0213(14) Uani 1 1 d .
H9 H 0.3180 0.5278 0.0342 0.026 Uiso 1 1 calc R
C10 C 0.0793(7) 0.5008(6) 0.0313(4) 0.0309(16) Uani 1 1 d .
H10A H -0.0108 0.5333 0.0620 0.046 Uiso 1 1 calc R
H10B H 0.0810 0.4027 0.0324 0.046 Uiso 1 1 calc R
H10C H 0.0717 0.5317 -0.0248 0.046 Uiso 1 1 calc R

loop_
_atom_site_aniso_label
_atom_site_aniso_U_11
_atom_site_aniso_U_22
_atom_site_aniso_U_33
_atom_site_aniso_U_23
_atom_site_aniso_U_13
_atom_site_aniso_U_12
Br1 0.0437(4) 0.0257(3) 0.0248(3) 0.0021(3) -0.0031(4) 0.0031(3)
Br2 0.0409(4) 0.0135(3) 0.0387(4) 0.0068(3) 0.0060(4) 0.0046(3)
N1 0.019(2) 0.010(2) 0.021(3) -0.001(2) 0.003(2) 0.0017(19)
C1 0.027(3) 0.010(2) 0.028(3) 0.011(3) 0.011(3) 0.005(3)
C2 0.024(3) 0.010(3) 0.034(4) 0.001(3) -0.007(3) 0.003(2)
C3 0.019(3) 0.007(3) 0.027(3) -0.003(3) -0.007(3) 0.001(2)
C4 0.013(3) 0.013(3) 0.019(3) 0.000(2) 0.004(3) 0.004(2)
C5 0.016(3) 0.018(3) 0.027(4) -0.003(3) 0.005(3) 0.002(2)
O1 0.018(2) 0.011(2) 0.037(3) 0.002(2) -0.008(2) -0.0013(17)
C6 0.039(4) 0.010(3) 0.027(4) 0.005(3) 0.001(3) 0.005(3)
Cl1 0.0488(11) 0.0246(8) 0.0324(9) -0.0077(7) 0.0042(10) 0.0017(8)
Cl2 0.0404(10) 0.0228(8) 0.0317(9) 0.0083(7) 0.0040(9) 0.0020(8)
Cl3 0.0228(8) 0.0304(9) 0.0411(11) 0.0094(8) -0.0003(8) 0.0052(7)
C7 0.015(3) 0.012(3) 0.032(4) 0.002(3) 0.001(3) -0.002(2)
C8 0.033(4) 0.012(3) 0.028(4) -0.001(3) -0.002(3) 0.006(3)
O2 0.030(3) 0.019(2) 0.037(3) 0.002(2) -0.010(2) 0.0062(19)
C9 0.029(4) 0.006(2) 0.029(4) -0.003(2) 0.000(3) -0.002(2)
C10 0.038(4) 0.011(3) 0.045(4) 0.001(3) -0.004(4) -0.006(3)

loop_
_atom_type_symbol
_atom_type_description
_atom_type_scat_dispersion_real
_atom_type_scat_dispersion_imag
_atom_type_scat_source
C C 0.0033 0.0016 'International Tables Vol C Tables 4.2.6.8 and 6.1.1.4'
H H 0.0000 0.0000 'International Tables Vol C Tables 4.2.6.8 and 6.1.1.4'
N N 0.0061 0.0033 'International Tables Vol C Tables 4.2.6.8 and 6.1.1.4'
O O 0.0106 0.0060 'International Tables Vol C Tables 4.2.6.8 and 6.1.1.4'
Cl Cl 0.1484 0.1585 'International Tables Vol C Tables 4.2.6.8 and 6.1.1.4'
Br Br -0.2901 2.4595 'International Tables Vol C Tables 4.2.6.8 and 6.1.1.4'

loop_
_geom_angle_atom_site_label_1
_geom_angle_atom_site_label_2
_geom_angle_atom_site_label_3
_geom_angle
C1 N1 C4 108.9(4)
C1 N1 C9 135.8(5)
C4 N1 C9 115.3(5)
C2 C1 N1 107.0(5)
C2 C1 Br1 129.6(4)
N1 C1 Br1 123.3(4)
C1 C2 C3 110.1(5)
C1 C2 Br2 124.0(5)
C3 C2 Br2 125.8(5)
C4 C3 C2 105.3(5)
N1 C4 C3 108.7(5)
N1 C4 C5 110.9(5)
C3 C4 C5 140.4(6)
O1 C5 C4 116.4(5)
O1 C5 C6 107.8(5)
C4 C5 C6 109.6(4)
O1 C5 C7 109.4(4)
C4 C5 C7 103.1(5)
C6 C5 C7 110.5(5)
C5 C6 Cl3 111.1(4)
C5 C6 Cl2 111.1(4)
Cl3 C6 Cl2 109.6(3)
C5 C6 Cl1 108.9(4)
Cl3 C6 Cl1 108.7(3)
Cl2 C6 Cl1 107.4(3)
C8 C7 C9 109.1(5)
C8 C7 C5 112.6(5)
C9 C7 C5 107.8(5)
O2 C8 C7 112.4(5)
N1 C9 C10 113.4(5)
N1 C9 C7 102.8(5)
C10 C9 C7 113.0(5)

loop_
_geom_bond_atom_site_label_1
_geom_bond_atom_site_label_2
_geom_bond_distance
Br1 C1 1.855(6)
Br2 C2 1.887(5)
N1 C1 1.371(7)
N1 C4 1.372(7)
N1 C9 1.463(6)
C1 C2 1.361(8)
C2 C3 1.397(8)
C3 C4 1.387(7)
C4 C5 1.485(8)
C5 O1 1.401(6)
C5 C6 1.581(8)
C5 C7 1.587(8)
C6 Cl3 1.760(7)
C6 Cl2 1.770(6)
C6 Cl1 1.788(6)
C7 C8 1.529(8)
C7 C9 1.541(8)
C8 O2 1.434(7)
C9 C10 1.508(8)
